data_4073101
loop_
_publ_author_name
'Schwartsburd, Leonid'
'Poverenov, Elena'
'Shimon, Linda J. W.'
'Milstein, David'

_publ_section_title
;
 Naphthyl-Based PCP Platinum Complexes. Nucleophilic Activation of
 Coordinated CO and Synthesis of a Pt(II) Formyl Complex
;
_journal_issue 11
_journal_name_full Organometallics
_journal_page_first 2931
_journal_paper_doi 10.1021/om0700720
_journal_volume 26
_journal_year 2007
_chemical_formula_sum 'C58 H90 B2 F8 O2 P4 Pt2'
_chemical_formula_weight 1506.98
_chemical_name_systematic
; 
 ? 
;
_space_group_IT_number 33
_symmetry_cell_setting orthorhombic
_symmetry_space_group_name_Hall 'P 2c -2n'
_symmetry_space_group_name_H-M 'P n a 21'
_atom_sites_solution_hydrogens geom
_atom_sites_solution_primary direct
_atom_sites_solution_secondary difmap
_audit_creation_method SHELXL-97
_cell_angle_alpha 90.00
_cell_angle_beta 90.00
_cell_angle_gamma 90.00
_cell_formula_units_Z 4
_cell_length_a 12.097(2)
_cell_length_b 15.150(3)
_cell_length_c 38.514(8)
_cell_measurement_reflns_used 7149
_cell_measurement_temperature 120(2)
_cell_measurement_theta_max 25.35
_cell_measurement_theta_min 2.55
_cell_volume 7058(2)
_computing_cell_refinement HKL
_computing_data_collection 'Collect package (Bruker Nonius)'
_computing_data_reduction HKL
_computing_structure_refinement 'SHELXL-97 (Sheldrick, 1997)'
_computing_structure_solution 'SHELXS-97 (Sheldrick, 1990)'
_diffrn_ambient_temperature 120(2)
_diffrn_measured_fraction_theta_full 0.996
_diffrn_measured_fraction_theta_max 0.996
_diffrn_measurement_device_type 'Nonius KappaCCD'
_diffrn_measurement_method 'phi and omega scans'
_diffrn_radiation_monochromator graphite
_diffrn_radiation_source 'fine-focus sealed tube'
_diffrn_radiation_type MoK\a
_diffrn_radiation_wavelength 0.71073
_diffrn_reflns_av_R_equivalents 0.0490
_diffrn_reflns_av_sigmaI/netI 0.0297
_diffrn_reflns_limit_h_max 14
_diffrn_reflns_limit_h_min 0
_diffrn_reflns_limit_k_max 0
_diffrn_reflns_limit_k_min -18
_diffrn_reflns_limit_l_max 0
_diffrn_reflns_limit_l_min -46
_diffrn_reflns_number 6560
_diffrn_reflns_theta_full 25.36
_diffrn_reflns_theta_max 25.36
_diffrn_reflns_theta_min 2.68
_exptl_absorpt_coefficient_mu 4.106
_exptl_absorpt_correction_T_max 0.4939
_exptl_absorpt_correction_T_min 0.2333
_exptl_absorpt_correction_type empirical
_exptl_crystal_colour orange
_exptl_crystal_density_diffrn 1.418
_exptl_crystal_density_method 'not measured'
_exptl_crystal_description plate
_exptl_crystal_F_000 3008
_exptl_crystal_size_max 0.50
_exptl_crystal_size_mid 0.40
_exptl_crystal_size_min 0.20
_refine_diff_density_max 1.923
_refine_diff_density_min -1.296
_refine_diff_density_rms 0.166
_refine_ls_abs_structure_details 'Flack H D (1983), Acta Cryst. A39, 876-881'
_refine_ls_abs_structure_Flack 0.45(3)
_refine_ls_extinction_method none
_refine_ls_goodness_of_fit_ref 1.059
_refine_ls_hydrogen_treatment riding
_refine_ls_matrix_type full
_refine_ls_number_parameters 563
_refine_ls_number_reflns 6560
_refine_ls_number_restraints 385
_refine_ls_restrained_S_all 1.041
_refine_ls_R_factor_all 0.0634
_refine_ls_R_factor_gt 0.0549
_refine_ls_shift/su_max 0.019
_refine_ls_shift/su_mean 0.002
_refine_ls_structure_factor_coef Fsqd
_refine_ls_weighting_details 'calc w=1/[\s^2^(Fo^2^)+(0.1150P)^2^+7.5458P] where P=(Fo^2^+2Fc^2^)/3'
_refine_ls_weighting_scheme calc
_refine_ls_wR_factor_gt 0.1524
_refine_ls_wR_factor_ref 0.1579
_reflns_number_gt 5780
_reflns_number_total 6560
_reflns_threshold_expression >2sigma(I)
_cod_data_source_file om0700720-file004.cif
_cod_data_source_block m628d
_cod_depositor_comments
;
The following automatic conversions were performed:

'_symmetry_cell_setting' value 'Orthorhombic' changed to
'orthorhombic' according to
/home/saulius/struct/CIF-dictionaries/cif_core.dic dictionary named
'cif_core.dic' version 2.4.1 from 2010-06-29.

Automatic conversion script
Id: cif_fix_values 1715 2011-07-08 13:25:40Z adriana 
;
_cod_original_sg_symbol_H-M Pna2(1)
_cod_database_code 4073101

loop_
_symmetry_equiv_pos_as_xyz
'x, y, z'
'-x, -y, z+1/2'
'-x+1/2, y+1/2, z+1/2'
'x+1/2, -y+1/2, z'

loop_
_atom_site_label
_atom_site_type_symbol
_atom_site_fract_x
_atom_site_fract_y
_atom_site_fract_z
_atom_site_U_iso_or_equiv
_atom_site_adp_type
_atom_site_occupancy
_atom_site_symmetry_multiplicity
_atom_site_calc_flag
_atom_site_refinement_flags
_atom_site_disorder_assembly
_atom_site_disorder_group
Pt2 Pt -0.00848(4) -0.50562(3) -0.376181(19) 0.04650(16) Uani 1 1 d . A .
P5 P -0.1584(4) -0.5994(3) -0.37246(15) 0.0663(12) Uani 1 1 d D . .
P6 P 0.1567(3) -0.4362(3) -0.38941(13) 0.0521(10) Uani 1 1 d . . .
C2 C -0.0550(15) -0.4242(13) -0.3415(6) 0.067(5) Uani 1 1 d U . .
O2 O -0.0829(13) -0.3779(11) -0.3214(4) 0.094(5) Uani 1 1 d U A .
C40 C 0.0422(12) -0.5932(10) -0.4144(4) 0.048(3) Uani 1 1 d U . .
C41 C 0.1375(16) -0.5761(10) -0.4332(5) 0.063(4) Uani 1 1 d U A .
C42 C 0.1698(15) -0.6391(11) -0.4607(5) 0.068(4) Uani 1 1 d U . .
C43 C 0.261(2) -0.6303(15) -0.4818(7) 0.104(7) Uani 1 1 d U A .
H43 H 0.3076 -0.5810 -0.4774 0.125 Uiso 1 1 calc R . .
C44 C 0.292(3) -0.6842(18) -0.5079(8) 0.133(9) Uani 1 1 d U . .
H44 H 0.3563 -0.6740 -0.5214 0.159 Uiso 1 1 calc R A .
C45 C 0.217(3) -0.7611(19) -0.5140(9) 0.135(9) Uani 1 1 d U A .
H45 H 0.2345 -0.8007 -0.5323 0.161 Uiso 1 1 calc R . .
C46 C 0.131(2) -0.7765(16) -0.4960(7) 0.099(7) Uani 1 1 d U . .
H46 H 0.0860 -0.8267 -0.5003 0.118 Uiso 1 1 calc R A .
C47 C 0.1040(18) -0.7130(12) -0.4679(5) 0.079(5) Uani 1 1 d U A .
C48 C 0.009(2) -0.7283(17) -0.4474(5) 0.092(6) Uani 1 1 d U . .
H48 H -0.0318 -0.7813 -0.4499 0.110 Uiso 1 1 calc R A .
C49 C -0.0225(15) -0.6655(13) -0.4239(5) 0.071(4) Uani 1 1 d DU A .
C51A C -0.109(3) -0.701(3) -0.4000(11) 0.075(9) Uiso 0.50 1 d PU A 1
H51A H -0.0772 -0.7470 -0.3848 0.090 Uiso 0.50 1 calc PR A 1
H51B H -0.1709 -0.7263 -0.4133 0.090 Uiso 0.50 1 calc PR A 1
C61A C 0.227(3) -0.514(2) -0.4179(10) 0.059(7) Uiso 0.50 1 d PU A 1
H61A H 0.2653 -0.4815 -0.4368 0.071 Uiso 0.50 1 calc PR A 1
H61B H 0.2825 -0.5479 -0.4047 0.071 Uiso 0.50 1 calc PR A 1
C51B C -0.150(2) -0.664(3) -0.4172(9) 0.095(11) Uiso 0.50 1 d PDU A 2
H51C H -0.1800 -0.7245 -0.4151 0.115 Uiso 0.50 1 calc PR A 2
H51D H -0.1895 -0.6323 -0.4359 0.115 Uiso 0.50 1 calc PR A 2
C61B C 0.203(3) -0.4990(19) -0.4336(9) 0.052(7) Uiso 0.50 1 d PU A 2
H61C H 0.1863 -0.4625 -0.4544 0.062 Uiso 0.50 1 calc PR A 2
H61D H 0.2824 -0.5134 -0.4333 0.062 Uiso 0.50 1 calc PR A 2
C52 C -0.1694(12) -0.6597(10) -0.3316(5) 0.069(5) Uani 1 1 d DU A .
C54 C -0.2621(15) -0.7287(12) -0.3314(5) 0.084(6) Uani 1 1 d DU . .
H54A H -0.2902 -0.7367 -0.3550 0.126 Uiso 1 1 calc R A .
H54B H -0.3221 -0.7086 -0.3163 0.126 Uiso 1 1 calc R . .
H54C H -0.2331 -0.7849 -0.3227 0.126 Uiso 1 1 calc R . .
C55 C -0.055(2) -0.703(2) -0.3269(11) 0.176(14) Uiso 1 1 d DU . .
H55A H -0.0015 -0.6749 -0.3427 0.264 Uiso 1 1 calc R A .
H55B H -0.0595 -0.7660 -0.3322 0.264 Uiso 1 1 calc R . .
H55C H -0.0298 -0.6950 -0.3029 0.264 Uiso 1 1 calc R . .
C56 C -0.189(2) -0.6024(16) -0.3002(7) 0.120(9) Uiso 1 1 d DU . .
H56A H -0.2576 -0.5684 -0.3035 0.180 Uiso 1 1 calc R A .
H56B H -0.1271 -0.5618 -0.2972 0.180 Uiso 1 1 calc R . .
H56C H -0.1966 -0.6397 -0.2795 0.180 Uiso 1 1 calc R . .
C53 C -0.2821(18) -0.5551(15) -0.3904(6) 0.105(7) Uiso 1 1 d DU A .
C58 C -0.255(3) -0.526(2) -0.4277(7) 0.166(14) Uiso 1 1 d DU . .
H58A H -0.2170 -0.4685 -0.4271 0.249 Uiso 1 1 calc R A .
H58B H -0.3237 -0.5198 -0.4410 0.249 Uiso 1 1 calc R . .
H58C H -0.2072 -0.5695 -0.4387 0.249 Uiso 1 1 calc R . .
C57 C -0.315(2) -0.4756(16) -0.3677(7) 0.116(8) Uiso 1 1 d DU . .
H57A H -0.3846 -0.4482 -0.3761 0.173 Uiso 1 1 d . . .
H57B H -0.2567 -0.4302 -0.3682 0.173 Uiso 1 1 d . . .
H57C H -0.3263 -0.4947 -0.3436 0.173 Uiso 1 1 d . . .
C59 C -0.3849(18) -0.6120(17) -0.3916(8) 0.107(8) Uiso 1 1 d DU . .
H59A H -0.4018 -0.6337 -0.3682 0.160 Uiso 1 1 calc R A .
H59B H -0.3722 -0.6622 -0.4072 0.160 Uiso 1 1 calc R . .
H59C H -0.4471 -0.5769 -0.4002 0.160 Uiso 1 1 calc R . .
C62 C 0.1381(11) -0.3249(11) -0.4079(5) 0.070(5) Uani 1 1 d DU A .
C64 C 0.2403(12) -0.2797(13) -0.4228(5) 0.086(6) Uiso 1 1 d DU . .
H64A H 0.2176 -0.2286 -0.4367 0.129 Uiso 1 1 calc R A .
H64B H 0.2808 -0.3214 -0.4375 0.129 Uiso 1 1 calc R . .
H64C H 0.2881 -0.2599 -0.4038 0.129 Uiso 1 1 calc R . .
C65 C 0.0348(13) -0.3249(17) -0.4323(5) 0.118(9) Uiso 1 1 d RDU . .
H65A H 0.0107 -0.2640 -0.4363 0.177 Uiso 1 1 calc R . .
H65B H -0.0252 -0.3582 -0.4213 0.177 Uiso 1 1 calc R . .
H65C H 0.0542 -0.3523 -0.4545 0.177 Uiso 1 1 calc R . .
C66 C 0.1005(16) -0.2617(13) -0.3789(6) 0.088 Uiso 1 1 d DU . .
H66A H 0.1613 -0.2216 -0.3729 0.132 Uiso 1 1 calc R A .
H66B H 0.0794 -0.2959 -0.3583 0.132 Uiso 1 1 calc R . .
H66C H 0.0369 -0.2272 -0.3870 0.132 Uiso 1 1 calc R . .
C63 C 0.2611(14) -0.4458(14) -0.3553(5) 0.080(6) Uani 1 1 d U A .
C67 C 0.3720(15) -0.4112(12) -0.3621(6) 0.075(6) Uiso 1 1 d U . .
H67A H 0.4016 -0.3844 -0.3409 0.112 Uiso 1 1 calc R A .
H67B H 0.3681 -0.3665 -0.3805 0.112 Uiso 1 1 calc R . .
H67C H 0.4205 -0.4594 -0.3695 0.112 Uiso 1 1 calc R . .
C68 C 0.2231(18) -0.423(2) -0.3192(6) 0.167(14) Uiso 1 1 d RU . .
H68A H 0.2827 -0.4349 -0.3027 0.250 Uiso 1 1 calc R . .
H68B H 0.1583 -0.4584 -0.3133 0.250 Uiso 1 1 calc R . .
H68C H 0.2037 -0.3600 -0.3183 0.250 Uiso 1 1 calc R . .
C69 C 0.292(3) -0.549(3) -0.3612(11) 0.160(12) Uiso 1 1 d U . .
H69A H 0.2254 -0.5835 -0.3643 0.240 Uiso 1 1 d . . .
H69B H 0.3322 -0.5707 -0.3403 0.240 Uiso 1 1 d . . .
H69C H 0.3406 -0.5546 -0.3813 0.240 Uiso 1 1 d . . .
Pt1 Pt -0.38200(4) -0.91036(3) -0.12349(2) 0.05061(17) Uani 1 1 d . . .
P3 P -0.3620(5) -0.9115(3) -0.18372(15) 0.0655(14) Uani 1 1 d . B .
P2 P -0.3568(4) -0.9161(3) -0.06439(13) 0.0495(10) Uani 1 1 d . . .
O1 O -0.6228(8) -0.8594(11) -0.1263(4) 0.084(4) Uani 1 1 d U . .
C1 C -0.5328(11) -0.8787(8) -0.1239(5) 0.048(3) Uiso 1 1 d U . .
C10 C -0.2160(13) -0.9384(10) -0.1241(7) 0.069(4) Uani 1 1 d U . .
C11 C -0.1609(19) -0.9422(18) -0.1573(8) 0.098(7) Uani 1 1 d U . .
C12 C -0.0429(18) -0.9660(18) -0.1547(10) 0.112(8) Uani 1 1 d U . .
H12 H -0.0067 -0.9732 -0.1764 0.134 Uiso 1 1 calc R . .
C13 C 0.0142(19) -0.9776(12) -0.1302(9) 0.090(6) Uani 1 1 d U . .
C14 C 0.131(3) -0.9990(16) -0.1341(13) 0.131(10) Uani 1 1 d U . .
H14 H 0.1644 -1.0034 -0.1563 0.158 Uiso 1 1 calc R . .
C15 C 0.188(3) -1.0123(19) -0.1050(12) 0.132(10) Uani 1 1 d U . .
H15 H 0.2645 -1.0249 -0.1062 0.159 Uiso 1 1 calc R . .
C16 C 0.136(3) -1.0077(15) -0.0729(12) 0.129(10) Uani 1 1 d U . .
H16 H 0.1813 -1.0158 -0.0531 0.154 Uiso 1 1 calc R . .
C17 C 0.0241(17) -0.9926(13) -0.0664(9) 0.097(7) Uani 1 1 d U . .
H17 H -0.0073 -0.9946 -0.0438 0.116 Uiso 1 1 calc R . .
C18 C -0.0366(18) -0.9746(11) -0.0958(8) 0.087(6) Uani 1 1 d U . .
C19 C -0.1585(16) -0.9554(12) -0.0950(6) 0.073(5) Uani 1 1 d U . .
C31 C -0.212(2) -0.9151(19) -0.1882(7) 0.114(9) Uani 1 1 d U . .
H31A H -0.1921 -0.9564 -0.2071 0.137 Uiso 1 1 calc R . .
H31B H -0.1845 -0.8557 -0.1947 0.137 Uiso 1 1 calc R . .
C21 C -0.2172(19) -0.9617(15) -0.0613(6) 0.098(7) Uani 1 1 d U . .
H21A H -0.1751 -0.9291 -0.0434 0.117 Uiso 1 1 calc R . .
H21B H -0.2214 -1.0243 -0.0541 0.117 Uiso 1 1 calc R . .
C33 C -0.406(2) -1.0188(18) -0.2014(8) 0.107(8) Uiso 1 1 d U . .
C32 C -0.3997(16) -0.8101(12) -0.2058(4) 0.076(5) Uani 1 1 d DU . .
C34 C -0.376(2) -0.7292(18) -0.1836(8) 0.129(10) Uiso 1 1 d DU B .
H34A H -0.3085 -0.7392 -0.1700 0.194 Uiso 1 1 calc R . .
H34B H -0.4381 -0.7188 -0.1678 0.194 Uiso 1 1 calc R . .
H34C H -0.3657 -0.6776 -0.1986 0.194 Uiso 1 1 calc R . .
C35 C -0.5264(19) -0.820(2) -0.2143(8) 0.138(10) Uiso 1 1 d DU B .
H35A H -0.5354 -0.8516 -0.2363 0.207 Uiso 1 1 calc R . .
H35B H -0.5598 -0.7610 -0.2164 0.207 Uiso 1 1 calc R . .
H35C H -0.5629 -0.8526 -0.1957 0.207 Uiso 1 1 calc R . .
C36 C -0.354(2) -0.7897(19) -0.2418(6) 0.114(9) Uiso 1 1 d DU B .
H36A H -0.3883 -0.7356 -0.2507 0.172 Uiso 1 1 calc R . .
H36B H -0.3709 -0.8388 -0.2575 0.172 Uiso 1 1 calc R . .
H36C H -0.2739 -0.7817 -0.2404 0.172 Uiso 1 1 calc R . .
C37 C -0.396(2) -1.0217(18) -0.2430(7) 0.106 Uiso 1 1 d U B .
H37A H -0.4608 -1.0508 -0.2528 0.159 Uiso 1 1 calc R . .
H37B H -0.3290 -1.0547 -0.2495 0.159 Uiso 1 1 calc R . .
H37C H -0.3905 -0.9614 -0.2520 0.159 Uiso 1 1 calc R . .
C38A C -0.529(4) -1.011(3) -0.1938(14) 0.087(12) Uiso 0.50 1 d PU B 1
H38A H -0.5642 -1.0688 -0.2001 0.130 Uiso 0.50 1 d P C 1
H38B H -0.5611 -0.9649 -0.2074 0.130 Uiso 0.50 1 d P D 1
H38C H -0.5395 -1.0015 -0.1690 0.130 Uiso 0.50 1 d P E 1
C38B C -0.509(4) -1.058(3) -0.1866(13) 0.081(11) Uiso 0.50 1 d PU B 2
H38D H -0.4912 -1.0805 -0.1629 0.122 Uiso 0.50 1 d P F 2
H38E H -0.5314 -1.1084 -0.2009 0.122 Uiso 0.50 1 d P G 2
H38F H -0.5660 -1.0145 -0.1852 0.122 Uiso 0.50 1 d P H 2
C39 C -0.335(2) -1.0916(13) -0.1842(8) 0.103 Uani 1 1 d U B .
H39A H -0.3043 -1.0693 -0.1624 0.155 Uiso 1 1 calc R . .
H39B H -0.2751 -1.1086 -0.1998 0.155 Uiso 1 1 calc R . .
H39C H -0.3817 -1.1432 -0.1794 0.155 Uiso 1 1 calc R . .
C22 C -0.3548(12) -0.8037(11) -0.0436(5) 0.056(4) Uani 1 1 d U . .
C23 C -0.4502(18) -0.9940(12) -0.0399(6) 0.074(5) Uiso 1 1 d U . .
C24 C -0.3233(18) -0.8049(13) -0.0057(5) 0.079(5) Uani 1 1 d U . .
H24A H -0.2444 -0.8184 -0.0035 0.118 Uiso 1 1 calc R . .
H24B H -0.3666 -0.8502 0.0063 0.118 Uiso 1 1 calc R . .
H24C H -0.3385 -0.7470 0.0046 0.118 Uiso 1 1 calc R . .
C25 C -0.4635(14) -0.7520(11) -0.0518(5) 0.063(4) Uani 1 1 d U . .
H25A H -0.4598 -0.6932 -0.0413 0.095 Uiso 1 1 calc R . .
H25B H -0.5269 -0.7842 -0.0423 0.095 Uiso 1 1 calc R . .
H25C H -0.4720 -0.7462 -0.0770 0.095 Uiso 1 1 calc R . .
C26 C -0.2658(16) -0.7543(12) -0.0625(6) 0.087(6) Uani 1 1 d U . .
H26A H -0.2755 -0.7619 -0.0876 0.131 Uiso 1 1 calc R . .
H26B H -0.1934 -0.7773 -0.0556 0.131 Uiso 1 1 calc R . .
H26C H -0.2705 -0.6915 -0.0567 0.131 Uiso 1 1 calc R . .
C27 C -0.4077 -1.0128 -0.0042 0.145 Uiso 1 1 d U . .
H27A H -0.4226 -0.9620 0.0108 0.217 Uiso 1 1 calc R . .
H27B H -0.3278 -1.0234 -0.0053 0.217 Uiso 1 1 calc R . .
H27C H -0.4448 -1.0651 0.0051 0.217 Uiso 1 1 calc R . .
C28 C -0.5640(19) -0.9537(17) -0.0329(6) 0.105(8) Uani 1 1 d U . .
H28A H -0.5800 -0.9087 -0.0505 0.158 Uiso 1 1 calc R . .
H28B H -0.5643 -0.9264 -0.0098 0.158 Uiso 1 1 calc R . .
H28C H -0.6204 -1.0000 -0.0339 0.158 Uiso 1 1 calc R . .
C29 C -0.473(2) -1.0743(13) -0.0611(6) 0.092 Uani 1 1 d U . .
H29A H -0.5087 -1.1190 -0.0466 0.138 Uiso 1 1 calc R . .
H29B H -0.4026 -1.0979 -0.0700 0.138 Uiso 1 1 calc R . .
H29C H -0.5209 -1.0589 -0.0806 0.138 Uiso 1 1 calc R . .
F5 F -0.0886(12) -1.0019(8) -0.2605(4) 0.095(4) Uani 1 1 d U . .
F6 F 0.0655(13) -0.9277(10) -0.2467(4) 0.108(4) Uani 1 1 d U . .
F7 F 0.0086(12) -0.9442(19) -0.3025(4) 0.150(8) Uani 1 1 d U . .
F8 F -0.0879(13) -0.8601(11) -0.2635(4) 0.121(5) Uani 1 1 d U . .
B2 B -0.026(2) -0.9352(16) -0.2694(6) 0.076(6) Uani 1 1 d U . .
B1 B -0.0164(15) -1.0648(13) -0.4759(6) 0.062(5) Uani 1 1 d U . .
F1 F -0.1166(8) -1.0805(7) -0.4903(4) 0.082(3) Uani 1 1 d U . .
F3 F 0.0631(16) -1.1167(13) -0.4856(5) 0.130(5) Uiso 1 1 d U . .
F2A F -0.0204(12) -1.0792(9) -0.4394(4) 0.097(4) Uiso 1 1 d U . .
F4A F 0.0192(17) -0.9867(13) -0.4835(6) 0.145(7) Uiso 1 1 d U . .

loop_
_atom_site_aniso_label
_atom_site_aniso_U_11
_atom_site_aniso_U_22
_atom_site_aniso_U_33
_atom_site_aniso_U_23
_atom_site_aniso_U_13
_atom_site_aniso_U_12
Pt2 0.0391(2) 0.0543(3) 0.0461(3) 0.0071(3) 0.0064(3) -0.00877(18)
P5 0.061(2) 0.076(3) 0.062(3) 0.013(2) -0.002(2) -0.0317(19)
P6 0.0400(18) 0.0505(19) 0.066(3) 0.0126(17) 0.0101(16) -0.0009(16)
C2 0.050(9) 0.081(12) 0.071(12) -0.001(10) 0.014(8) -0.028(8)
O2 0.082(9) 0.117(11) 0.083(10) -0.024(9) 0.035(8) -0.029(9)
C40 0.038(7) 0.065(9) 0.042(8) 0.010(6) 0.005(6) -0.003(6)
C41 0.083(10) 0.046(7) 0.059(9) 0.001(7) 0.012(8) 0.014(7)
C42 0.082(10) 0.065(9) 0.058(9) 0.014(8) 0.023(8) 0.025(8)
C43 0.118(15) 0.073(11) 0.122(17) -0.015(11) 0.042(13) 0.011(12)
C44 0.15(2) 0.092(14) 0.15(2) -0.016(15) 0.063(17) 0.010(14)
C45 0.18(2) 0.101(15) 0.121(19) -0.018(15) -0.006(18) 0.040(17)
C46 0.139(19) 0.078(12) 0.078(14) -0.013(11) 0.009(13) -0.003(12)
C47 0.117(13) 0.059(9) 0.061(10) -0.004(8) 0.004(9) 0.028(9)
C48 0.122(15) 0.109(15) 0.044(10) -0.007(10) 0.012(9) -0.015(12)
C49 0.073(9) 0.080(10) 0.060(10) -0.002(8) 0.011(8) 0.005(8)
C52 0.053(9) 0.058(9) 0.096(13) 0.042(9) 0.008(9) -0.004(7)
C54 0.112(15) 0.081(11) 0.058(11) -0.003(9) 0.026(10) -0.037(11)
C62 0.033(7) 0.074(11) 0.102(14) 0.042(10) 0.006(8) -0.003(7)
C63 0.059(10) 0.106(13) 0.075(12) 0.060(11) -0.032(9) -0.035(10)
Pt1 0.0534(3) 0.0586(3) 0.0398(3) 0.0005(3) 0.0014(3) 0.0153(2)
P3 0.094(3) 0.061(3) 0.041(3) 0.0026(19) 0.017(2) 0.022(2)
P2 0.057(2) 0.053(2) 0.039(2) 0.0009(17) -0.0124(19) 0.0055(16)
O1 0.058(6) 0.160(12) 0.034(6) 0.005(9) -0.019(5) 0.017(7)
C10 0.073(9) 0.056(7) 0.079(10) -0.011(10) 0.021(11) 0.026(7)
C11 0.074(11) 0.098(13) 0.124(16) 0.014(13) 0.013(12) 0.047(11)
C12 0.051(11) 0.113(15) 0.17(2) -0.002(16) 0.057(13) 0.008(11)
C13 0.076(12) 0.044(8) 0.15(2) 0.019(12) -0.011(13) -0.007(8)
C14 0.091(16) 0.088(13) 0.22(3) -0.004(16) 0.001(18) 0.012(12)
C15 0.084(17) 0.103(16) 0.21(3) -0.006(19) -0.018(18) -0.021(13)
C16 0.103(17) 0.071(12) 0.21(3) -0.043(16) -0.063(17) 0.000(11)
C17 0.057(10) 0.074(11) 0.16(2) -0.037(12) -0.015(12) 0.004(8)
C18 0.076(11) 0.033(7) 0.152(17) -0.005(9) -0.039(12) -0.001(8)
C19 0.072(10) 0.049(9) 0.097(13) -0.019(9) 0.000(10) 0.010(8)
C31 0.081(14) 0.17(2) 0.090(16) 0.017(15) 0.040(13) 0.042(14)
C21 0.101(15) 0.089(13) 0.102(16) -0.041(12) -0.054(13) 0.047(12)
C32 0.098(13) 0.084(12) 0.045(9) 0.007(9) 0.030(9) 0.005(10)
C39 0.106 0.073 0.131 -0.001 -0.058 -0.004
C22 0.048(7) 0.060(9) 0.062(10) -0.020(7) -0.018(7) 0.001(7)
C24 0.104(13) 0.085(12) 0.047(10) -0.024(9) -0.031(10) 0.016(11)
C25 0.068(9) 0.058(9) 0.064(10) -0.013(8) -0.011(8) 0.014(8)
C26 0.085(13) 0.079(12) 0.099(15) -0.020(11) -0.004(11) -0.038(11)
C28 0.100(15) 0.137(19) 0.079(14) 0.059(14) -0.009(12) -0.061(16)
C29 0.121 0.067 0.087 0.006 -0.014 -0.040
F5 0.106(10) 0.083(8) 0.096(9) 0.008(6) 0.005(8) -0.012(6)
F6 0.116(10) 0.113(10) 0.095(9) -0.020(7) -0.028(8) -0.006(8)
F7 0.088(9) 0.31(2) 0.055(8) -0.029(12) 0.028(6) -0.031(12)
F8 0.127(10) 0.134(12) 0.102(10) 0.016(9) 0.038(9) 0.061(10)
B2 0.096(15) 0.078(12) 0.054(12) -0.004(10) -0.016(11) 0.023(12)
B1 0.052(10) 0.055(9) 0.079(13) -0.020(9) -0.001(9) -0.010(8)
F1 0.067(7) 0.083(7) 0.097(9) -0.012(6) -0.013(5) -0.011(5)

loop_
_atom_type_symbol
_atom_type_description
_atom_type_scat_dispersion_real
_atom_type_scat_dispersion_imag
_atom_type_scat_source
B B 0.0013 0.0007 'International Tables Vol C Tables 4.2.6.8 and 6.1.1.4'
F F 0.0171 0.0103 'International Tables Vol C Tables 4.2.6.8 and 6.1.1.4'
P P 0.1023 0.0942 'International Tables Vol C Tables 4.2.6.8 and 6.1.1.4'
Pt Pt -1.7033 8.3905 'International Tables Vol C Tables 4.2.6.8 and 6.1.1.4'
C C 0.0033 0.0016 'International Tables Vol C Tables 4.2.6.8 and 6.1.1.4'
O O 0.0106 0.0060 'International Tables Vol C Tables 4.2.6.8 and 6.1.1.4'
H H 0.0000 0.0000 'International Tables Vol C Tables 4.2.6.8 and 6.1.1.4'

loop_
_geom_angle_atom_site_label_1
_geom_angle_atom_site_label_2
_geom_angle_atom_site_label_3
_geom_angle
C2 Pt2 C40 179.4(8)
C2 Pt2 P5 97.0(5)
C40 Pt2 P5 83.2(4)
C2 Pt2 P6 96.6(5)
C40 Pt2 P6 83.1(4)
P5 Pt2 P6 166.30(19)
C53 P5 C52 117.5(9)
C53 P5 C51A 110.2(14)
C52 P5 C51A 95.6(14)
C53 P5 C51B 83.9(14)
C52 P5 C51B 120.4(17)
C51A P5 C51B 29.3(16)
C53 P5 Pt2 113.8(7)
C52 P5 Pt2 114.8(5)
C51A P5 Pt2 101.9(11)
C51B P5 Pt2 102.0(11)
C61A P6 C63 93.4(15)
C61A P6 C62 114.4(13)
C63 P6 C62 115.8(8)
C61A P6 C61B 20.3(12)
C63 P6 C61B 112.1(13)
C62 P6 C61B 97.9(11)
C61A P6 Pt2 104.1(11)
C63 P6 Pt2 113.7(5)
C62 P6 Pt2 113.3(4)
C61B P6 Pt2 102.0(9)
O2 C2 Pt2 179.2(16)
C41 C40 C49 118.4(16)
C41 C40 Pt2 119.7(12)
C49 C40 Pt2 121.6(11)
C40 C41 C61B 128.8(19)
C40 C41 C42 118.2(16)
C61B C41 C42 112.3(19)
C40 C41 C61A 119.7(19)
C61B C41 C61A 27.2(16)
C42 C41 C61A 118.7(19)
C43 C42 C47 114.6(18)
C43 C42 C41 124.9(19)
C47 C42 C41 120.5(16)
C44 C43 C42 127(3)
C44 C43 H43 116.5
C42 C43 H43 116.5
C43 C44 C45 115(3)
C43 C44 H44 122.5
C45 C44 H44 122.5
C46 C45 C44 124(3)
C46 C45 H45 118.2
C44 C45 H45 118.2
C45 C46 C47 117(3)
C45 C46 H46 121.3
C47 C46 H46 121.3
C42 C47 C48 118.9(17)
C42 C47 C46 122(2)
C48 C47 C46 119(2)
C49 C48 C47 119(2)
C49 C48 H48 120.5
C47 C48 H48 120.5
C48 C49 C40 124.2(18)
C48 C49 C51A 111(2)
C40 C49 C51A 121(2)
C48 C49 C51B 113.4(19)
C40 C49 C51B 120(2)
C51A C49 C51B 38(2)
C49 C51A P5 106(2)
C49 C51A H51A 110.6
P5 C51A H51A 110.6
C49 C51A H51B 110.6
P5 C51A H51B 110.6
H51A C51A H51B 108.7
C41 C61A P6 107(2)
C41 C61A H61A 110.3
P6 C61A H61A 110.3
C41 C61A H61B 110.3
P6 C61A H61B 110.3
H61A C61A H61B 108.5
C49 C51B P5 101.7(14)
C49 C51B H51C 111.4
P5 C51B H51C 111.4
C49 C51B H51D 111.4
P5 C51B H51D 111.4
H51C C51B H51D 109.3
C41 C61B P6 103.0(19)
C41 C61B H61C 111.2
P6 C61B H61C 111.2
C41 C61B H61D 111.2
P6 C61B H61D 111.2
H61C C61B H61D 109.1
C56 C52 C54 105.7(14)
C56 C52 C55 107.1(18)
C54 C52 C55 111.6(17)
C56 C52 P5 114.5(14)
C54 C52 P5 113.5(13)
C55 C52 P5 104.3(17)
C52 C54 H54A 109.5
C52 C54 H54B 109.5
H54A C54 H54B 109.5
C52 C54 H54C 109.5
H54A C54 H54C 109.5
H54B C54 H54C 109.5
C52 C55 H55A 109.5
C52 C55 H55B 109.5
H55A C55 H55B 109.5
C52 C55 H55C 109.4
H55A C55 H55C 109.5
H55B C55 H55C 109.5
C52 C56 H56A 109.5
C52 C56 H56B 109.5
H56A C56 H56B 109.5
C52 C56 H56C 109.5
H56A C56 H56C 109.5
H56B C56 H56C 109.5
C59 C53 C57 104.7(17)
C59 C53 C58 108.1(19)
C57 C53 C58 110.8(19)
C59 C53 P5 119.2(17)
C57 C53 P5 106.9(17)
C58 C53 P5 107(2)
C53 C58 H58A 109.5
C53 C58 H58B 109.5
H58A C58 H58B 109.5
C53 C58 H58C 109.5
H58A C58 H58C 109.5
H58B C58 H58C 109.5
C53 C57 H57A 111.2
C53 C57 H57B 110.8
H57A C57 H57B 107.9
C53 C57 H57C 110.0
H57A C57 H57C 107.8
H57B C57 H57C 109.0
C53 C59 H59A 109.5
C53 C59 H59B 109.5
H59A C59 H59B 109.5
C53 C59 H59C 109.5
H59A C59 H59C 109.5
H59B C59 H59C 109.5
C64 C62 C66 103.4(13)
C64 C62 C65 114.9(12)
C66 C62 C65 101.5(14)
C64 C62 P6 117.2(11)
C66 C62 P6 109.0(12)
C65 C62 P6 109.3(12)
C62 C64 H64A 109.5
C62 C64 H64B 109.5
H64A C64 H64B 109.5
C62 C64 H64C 109.5
H64A C64 H64C 109.5
H64B C64 H64C 109.5
C62 C65 H65A 109.5
C62 C65 H65B 109.5
H65A C65 H65B 109.5
C62 C65 H65C 109.5
H65A C65 H65C 109.5
H65B C65 H65C 109.5
C62 C66 H66A 109.5
C62 C66 H66B 109.5
H66A C66 H66B 109.5
C62 C66 H66C 109.5
H66A C66 H66C 109.5
H66B C66 H66C 109.5
C67 C63 C68 111.2(17)
C67 C63 C69 96(2)
C68 C63 C69 115(2)
C67 C63 P6 118.4(13)
C68 C63 P6 115.7(17)
C69 C63 P6 97.8(18)
C63 C67 H67A 109.5
C63 C67 H67B 109.5
H67A C67 H67B 109.5
C63 C67 H67C 109.5
H67A C67 H67C 109.5
H67B C67 H67C 109.5
C63 C68 H68A 109.5
C63 C68 H68B 109.5
H68A C68 H68B 109.5
C63 C68 H68C 109.5
H68A C68 H68C 109.5
H68B C68 H68C 109.5
C63 C69 H69A 110.2
C63 C69 H69B 108.3
H69A C69 H69B 109.5
C63 C69 H69C 109.1
H69A C69 H69C 111.2
H69B C69 H69C 108.4
C1 Pt1 C10 177.0(7)
C1 Pt1 P2 98.4(6)
C10 Pt1 P2 82.7(7)
C1 Pt1 P3 95.4(6)
C10 Pt1 P3 83.5(7)
P2 Pt1 P3 166.20(15)
C32 P3 C31 103.3(11)
C32 P3 C33 120.1(12)
C31 P3 C33 103.0(14)
C32 P3 Pt1 115.8(6)
C31 P3 Pt1 101.4(9)
C33 P3 Pt1 110.2(10)
C21 P2 C22 107.6(8)
C21 P2 C23 106.5(12)
C22 P2 C23 111.3(9)
C21 P2 Pt1 101.6(8)
C22 P2 Pt1 112.8(6)
C23 P2 Pt1 116.0(7)
O1 C1 Pt1 175.8(16)
C19 C10 C11 119.4(16)
C19 C10 Pt1 122.5(16)
C11 C10 Pt1 118.0(17)
C31 C11 C10 122.4(18)
C31 C11 C12 124(2)
C10 C11 C12 113(2)
C13 C12 C11 131(3)
C13 C12 H12 114.5
C11 C12 H12 114.5
C12 C13 C14 121(4)
C12 C13 C18 118(2)
C14 C13 C18 120(3)
C15 C14 C13 117(4)
C15 C14 H14 121.6
C13 C14 H14 121.6
C14 C15 C16 120(3)
C14 C15 H15 119.8
C16 C15 H15 119.8
C15 C16 C17 127(4)
C15 C16 H16 116.3
C17 C16 H16 116.3
C18 C17 C16 114(3)
C18 C17 H17 123.1
C16 C17 H17 123.1
C17 C18 C13 121(2)
C17 C18 C19 123(3)
C13 C18 C19 116(2)
C10 C19 C21 119.7(17)
C10 C19 C18 122(2)
C21 C19 C18 118(2)
C11 C31 P3 111.5(17)
C11 C31 H31A 109.3
P3 C31 H31A 109.3
C11 C31 H31B 109.3
P3 C31 H31B 109.3
H31A C31 H31B 108.0
C19 C21 P2 111.1(15)
C19 C21 H21A 109.4
P2 C21 H21A 109.4
C19 C21 H21B 109.4
P2 C21 H21B 109.4
H21A C21 H21B 108.0
C38B C33 C38A 31(2)
C38B C33 C39 90(3)
C38A C33 C39 121(3)
C38B C33 C37 116(3)
C38A C33 C37 106(3)
C39 C33 C37 111(2)
C38B C33 P3 117(3)
C38A C33 P3 98(2)
C39 C33 P3 108.2(18)
C37 C33 P3 111.8(19)
C36 C32 C34 106.4(17)
C36 C32 C35 100.5(16)
C34 C32 C35 112.1(16)
C36 C32 P3 120.5(15)
C34 C32 P3 111.7(16)
C35 C32 P3 105.3(16)
C32 C34 H34A 109.5
C32 C34 H34B 109.5
H34A C34 H34B 109.5
C32 C34 H34C 109.5
H34A C34 H34C 109.5
H34B C34 H34C 109.5
C32 C35 H35A 109.5
C32 C35 H35B 109.5
H35A C35 H35B 109.5
C32 C35 H35C 109.5
H35A C35 H35C 109.5
H35B C35 H35C 109.5
C32 C36 H36A 109.5
C32 C36 H36B 109.5
H36A C36 H36B 109.5
C32 C36 H36C 109.5
H36A C36 H36C 109.5
H36B C36 H36C 109.5
C33 C37 H37A 109.5
C33 C37 H37B 109.5
H37A C37 H37B 109.5
C33 C37 H37C 109.5
H37A C37 H37C 109.5
H37B C37 H37C 109.5
C33 C38A H38A 108.0
C33 C38A H38B 110.5
H38A C38A H38B 109.5
C33 C38A H38C 109.3
H38A C38A H38C 108.0
H38B C38A H38C 111.4
C33 C38A H38E 85.0
H38A C38A H38E 24.6
H38B C38A H38E 127.8
H38C C38A H38E 109.0
C33 C38A H38F 153.3
H38A C38A H38F 73.9
H38B C38A H38F 93.1
H38C C38A H38F 47.8
H38E C38A H38F 90.4
C33 C38B H38A 119.4
C33 C38B H38C 101.2
H38A C38B H38C 103.7
C33 C38B H38D 108.1
H38A C38B H38D 130.9
H38C C38B H38D 77.4
C33 C38B H38E 109.2
H38A C38B H38E 45.5
H38C C38B H38E 144.7
H38D C38B H38E 108.5
C33 C38B H38F 110.0
H38A C38B H38F 66.2
H38C C38B H38F 38.9
H38D C38B H38F 109.7
H38E C38B H38F 111.2
C33 C39 H39A 109.5
C33 C39 H39B 109.5
H39A C39 H39B 109.5
C33 C39 H39C 109.5
H39A C39 H39C 109.5
H39B C39 H39C 109.5
C26 C22 C24 107.1(15)
C26 C22 C25 104.9(15)
C24 C22 C25 114.4(14)
C26 C22 P2 104.8(12)
C24 C22 P2 113.8(13)
C25 C22 P2 110.9(10)
C29 C23 C27 114.3(15)
C29 C23 C28 105(2)
C27 C23 C28 102.8(15)
C29 C23 P2 110.3(16)
C27 C23 P2 111.8(12)
C28 C23 P2 112.1(13)
C22 C24 H24A 109.5
C22 C24 H24B 109.5
H24A C24 H24B 109.5
C22 C24 H24C 109.5
H24A C24 H24C 109.5
H24B C24 H24C 109.5
C22 C25 H25A 109.5
C22 C25 H25B 109.5
H25A C25 H25B 109.5
C22 C25 H25C 109.5
H25A C25 H25C 109.5
H25B C25 H25C 109.5
C22 C26 H26A 109.5
C22 C26 H26B 109.5
H26A C26 H26B 109.5
C22 C26 H26C 109.5
H26A C26 H26C 109.5
H26B C26 H26C 109.5
C23 C27 H27A 109.5
C23 C27 H27B 109.5
H27A C27 H27B 109.5
C23 C27 H27C 109.5
H27A C27 H27C 109.5
H27B C27 H27C 109.5
C23 C28 H28A 109.5
C23 C28 H28B 109.5
H28A C28 H28B 109.5
C23 C28 H28C 109.5
H28A C28 H28C 109.5
H28B C28 H28C 109.5
C23 C29 H29A 109.5
C23 C29 H29B 109.5
H29A C29 H29B 109.5
C23 C29 H29C 109.5
H29A C29 H29C 109.5
H29B C29 H29C 109.5
F5 B2 F7 111(2)
F5 B2 F8 106(2)
F7 B2 F8 114(2)
F5 B2 F6 110.5(19)
F7 B2 F6 110(2)
F8 B2 F6 104.8(19)
F3 B1 F4A 104.1(19)
F3 B1 F1 116.1(17)
F4A B1 F1 111(2)
F3 B1 F2A 102.5(18)
F4A B1 F2A 112.0(17)
F1 B1 F2A 110.3(17)

loop_
_geom_bond_atom_site_label_1
_geom_bond_atom_site_label_2
_geom_bond_distance
Pt2 C2 1.90(2)
Pt2 C40 2.074(16)
Pt2 P5 2.308(4)
Pt2 P6 2.315(4)
P5 C53 1.78(2)
P5 C52 1.825(16)
P5 C51A 1.96(4)
P5 C51B 1.984(19)
P6 C61A 1.82(3)
P6 C63 1.828(16)
P6 C62 1.843(15)
P6 C61B 2.03(3)
C2 O2 1.10(2)
C40 C41 1.39(2)
C40 C49 1.39(2)
C41 C61B 1.41(3)
C41 C42 1.48(2)
C41 C61A 1.55(4)
C42 C43 1.38(3)
C42 C47 1.40(3)
C43 C44 1.35(3)
C43 H43 0.9500
C44 C45 1.50(4)
C44 H44 0.9500
C45 C46 1.27(4)
C45 H45 0.9500
C46 C47 1.49(3)
C46 H46 0.9500
C47 C48 1.41(3)
C48 C49 1.37(3)
C48 H48 0.9500
C49 C51A 1.49(4)
C49 C51B 1.561(19)
C51A H51A 0.9900
C51A H51B 0.9900
C61A H61A 0.9900
C61A H61B 0.9900
C51B H51C 0.9900
C51B H51D 0.9900
C61B H61C 0.9900
C61B H61D 0.9900
C52 C56 1.51(2)
C52 C54 1.533(16)
C52 C55 1.55(2)
C54 H54A 0.9800
C54 H54B 0.9800
C54 H54C 0.9800
C55 H55A 0.9800
C55 H55B 0.9800
C55 H55C 0.9800
C56 H56A 0.9800
C56 H56B 0.9800
C56 H56C 0.9800
C53 C59 1.51(2)
C53 C57 1.54(2)
C53 C58 1.541(19)
C58 H58A 0.9800
C58 H58B 0.9800
C58 H58C 0.9800
C57 H57A 0.9970
C57 H57B 0.9825
C57 H57C 0.9831
C59 H59A 0.9800
C59 H59B 0.9800
C59 H59C 0.9800
C62 C64 1.526(16)
C62 C66 1.54(2)
C62 C65 1.563(17)
C64 H64A 0.9800
C64 H64B 0.9800
C64 H64C 0.9800
C65 H65A 0.9799
C65 H65B 0.9800
C65 H65C 0.9801
C66 H66A 0.9800
C66 H66B 0.9800
C66 H66C 0.9800
C63 C67 1.46(2)
C63 C68 1.50(3)
C63 C69 1.63(5)
C67 H67A 0.9800
C67 H67B 0.9800
C67 H67C 0.9800
C68 H68A 0.9800
C68 H68B 0.9800
C68 H68C 0.9800
C69 H69A 0.9630
C69 H69B 0.9959
C69 H69C 0.9768
Pt1 C1 1.886(13)
Pt1 C10 2.052(16)
Pt1 P2 2.298(5)
Pt1 P3 2.332(6)
P3 C32 1.815(19)
P3 C31 1.82(2)
P3 C33 1.84(3)
P2 C21 1.83(2)
P2 C22 1.881(16)
P2 C23 1.89(2)
O1 C1 1.131(15)
C10 C19 1.34(3)
C10 C11 1.44(3)
C11 C31 1.40(4)
C11 C12 1.48(3)
C12 C13 1.18(4)
C12 H12 0.9500
C13 C14 1.45(4)
C13 C18 1.46(4)
C14 C15 1.33(5)
C14 H14 0.9500
C15 C16 1.39(5)
C15 H15 0.9500
C16 C17 1.39(4)
C16 H16 0.9500
C17 C18 1.38(4)
C17 H17 0.9500
C18 C19 1.50(3)
C19 C21 1.48(3)
C31 H31A 0.9900
C31 H31B 0.9900
C21 H21A 0.9900
C21 H21B 0.9900
C33 C38B 1.49(5)
C33 C38A 1.52(6)
C33 C39 1.55(3)
C33 C37 1.61(4)
C32 C36 1.52(2)
C32 C34 1.523(19)
C32 C35 1.57(2)
C34 H34A 0.9800
C34 H34B 0.9800
C34 H34C 0.9800
C35 H35A 0.9800
C35 H35B 0.9800
C35 H35C 0.9800
C36 H36A 0.9800
C36 H36B 0.9800
C36 H36C 0.9800
C37 H37A 0.9800
C37 H37B 0.9800
C37 H37C 0.9800
C38A H38A 1.0003
C38A H38B 0.9596
C38A H38C 0.9772
C38A H38E 1.4953
C38A H38F 0.5610
C38B H38A 0.8647
C38B H38C 1.1578
C38B H38D 0.9946
C38B H38E 0.9771
C38B H38F 0.9626
C39 H39A 0.9800
C39 H39B 0.9800
C39 H39C 0.9800
C22 C26 1.50(2)
C22 C24 1.51(2)
C22 C25 1.56(2)
C23 C29 1.49(3)
C23 C27 1.50(2)
C23 C28 1.53(3)
C24 H24A 0.9800
C24 H24B 0.9800
C24 H24C 0.9800
C25 H25A 0.9800
C25 H25B 0.9800
C25 H25C 0.9800
C26 H26A 0.9800
C26 H26B 0.9800
C26 H26C 0.9800
C27 H27A 0.9800
C27 H27B 0.9800
C27 H27C 0.9800
C28 H28A 0.9800
C28 H28B 0.9800
C28 H28C 0.9800
C29 H29A 0.9800
C29 H29B 0.9800
C29 H29C 0.9800
F5 B2 1.31(3)
F6 B2 1.42(3)
F7 B2 1.35(3)
F8 B2 1.38(3)
B1 F3 1.30(3)
B1 F4A 1.29(3)
B1 F1 1.35(2)
B1 F2A 1.43(3)

loop_
_geom_torsion_atom_site_label_1
_geom_torsion_atom_site_label_2
_geom_torsion_atom_site_label_3
_geom_torsion_atom_site_label_4
_geom_torsion
C2 Pt2 P5 C53 72.6(11)
C40 Pt2 P5 C53 -106.8(9)
P6 Pt2 P5 C53 -110.6(11)
C2 Pt2 P5 C52 -66.8(9)
C40 Pt2 P5 C52 113.7(8)
P6 Pt2 P5 C52 109.9(10)
C2 Pt2 P5 C51A -168.8(15)
C40 Pt2 P5 C51A 11.8(14)
P6 Pt2 P5 C51A 7.9(16)
C2 Pt2 P5 C51B 161.3(16)
C40 Pt2 P5 C51B -18.2(15)
P6 Pt2 P5 C51B -22.0(17)
C2 Pt2 P6 C61A 171.3(15)
C40 Pt2 P6 C61A -9.3(14)
P5 Pt2 P6 C61A -5.5(16)
C2 Pt2 P6 C63 71.1(11)
C40 Pt2 P6 C63 -109.4(10)
P5 Pt2 P6 C63 -105.6(12)
C2 Pt2 P6 C62 -63.8(9)
C40 Pt2 P6 C62 115.7(8)
P5 Pt2 P6 C62 119.5(10)
C2 Pt2 P6 C61B -168.0(12)
C40 Pt2 P6 C61B 11.5(11)
P5 Pt2 P6 C61B 15.3(14)
C40 Pt2 C2 O2 115(100)
P5 Pt2 C2 O2 -2(100)
P6 Pt2 C2 O2 179(100)
C2 Pt2 C40 C41 58(71)
P5 Pt2 C40 C41 175.8(13)
P6 Pt2 C40 C41 -5.1(13)
C2 Pt2 C40 C49 -116(70)
P5 Pt2 C40 C49 1.7(13)
P6 Pt2 C40 C49 -179.3(14)
C49 C40 C41 C61B 165(3)
Pt2 C40 C41 C61B -9(3)
C49 C40 C41 C42 -4(2)
Pt2 C40 C41 C42 -178.8(12)
C49 C40 C41 C61A -164(2)
Pt2 C40 C41 C61A 22(2)
C40 C41 C42 C43 179(2)
C61B C41 C42 C43 8(3)
C61A C41 C42 C43 -22(3)
C40 C41 C42 C47 1(3)
C61B C41 C42 C47 -170(2)
C61A C41 C42 C47 161(2)
C47 C42 C43 C44 0(4)
C41 C42 C43 C44 -178(3)
C42 C43 C44 C45 0(5)
C43 C44 C45 C46 -1(5)
C44 C45 C46 C47 1(4)
C43 C42 C47 C48 179(2)
C41 C42 C47 C48 -3(3)
C43 C42 C47 C46 0(3)
C41 C42 C47 C46 177.9(19)
C45 C46 C47 C42 -1(4)
C45 C46 C47 C48 -180(2)
C42 C47 C48 C49 7(3)
C46 C47 C48 C49 -173(2)
C47 C48 C49 C40 -11(3)
C47 C48 C49 C51A -168(2)
C47 C48 C49 C51B 151(3)
C41 C40 C49 C48 10(3)
Pt2 C40 C49 C48 -176.0(16)
C41 C40 C49 C51A 165(2)
Pt2 C40 C49 C51A -21(3)
C41 C40 C49 C51B -151(2)
Pt2 C40 C49 C51B 23(3)
C48 C49 C51A P5 -172.8(18)
C40 C49 C51A P5 29(3)
C51B C49 C51A P5 -71(3)
C53 P5 C51A C49 98(2)
C52 P5 C51A C49 -140(2)
C51B P5 C51A C49 70(3)
Pt2 P5 C51A C49 -24(2)
C40 C41 C61A P6 -28(3)
C61B C41 C61A P6 90(4)
C42 C41 C61A P6 172.7(15)
C63 P6 C61A C41 136(2)
C62 P6 C61A C41 -103.5(19)
C61B P6 C61A C41 -66(4)
Pt2 P6 C61A C41 21(2)
C48 C49 C51B P5 161.3(19)
C40 C49 C51B P5 -36(3)
C51A C49 C51B P5 67(3)
C53 P5 C51B C49 144(3)
C52 P5 C51B C49 -97(3)
C51A P5 C51B C49 -62(3)
Pt2 P5 C51B C49 31(3)
C40 C41 C61B P6 19(3)
C42 C41 C61B P6 -171.3(14)
C61A C41 C61B P6 -61(4)
C61A P6 C61B C41 81(4)
C63 P6 C61B C41 104.5(19)
C62 P6 C61B C41 -133.5(19)
Pt2 P6 C61B C41 -18(2)
C53 P5 C52 C56 -73.2(18)
C51A P5 C52 C56 170.6(18)
C51B P5 C52 C56 -172.8(16)
Pt2 P5 C52 C56 64.7(15)
C53 P5 C52 C54 48.4(16)
C51A P5 C52 C54 -67.8(16)
C51B P5 C52 C54 -51.2(16)
Pt2 P5 C52 C54 -173.7(10)
C53 P5 C52 C55 170.1(16)
C51A P5 C52 C55 53.9(19)
C51B P5 C52 C55 70.5(18)
Pt2 P5 C52 C55 -52.0(16)
C52 P5 C53 C59 -45(2)
C51A P5 C53 C59 62(2)
C51B P5 C53 C59 76(2)
Pt2 P5 C53 C59 176.3(15)
C52 P5 C53 C57 72.8(16)
C51A P5 C53 C57 -179.2(18)
C51B P5 C53 C57 -166(2)
Pt2 P5 C53 C57 -65.5(16)
C52 P5 C53 C58 -168.3(16)
C51A P5 C53 C58 -60(2)
C51B P5 C53 C58 -47(2)
Pt2 P5 C53 C58 53.4(17)
C61A P6 C62 C64 -51.3(19)
C63 P6 C62 C64 55.6(16)
C61B P6 C62 C64 -63.7(16)
Pt2 P6 C62 C64 -170.5(10)
C61A P6 C62 C66 -168.3(16)
C63 P6 C62 C66 -61.3(14)
C61B P6 C62 C66 179.4(14)
Pt2 P6 C62 C66 72.6(11)
C61A P6 C62 C65 81.6(17)
C63 P6 C62 C65 -171.5(13)
C61B P6 C62 C65 69.2(15)
Pt2 P6 C62 C65 -37.5(13)
C61A P6 C63 C67 68(2)
C62 P6 C63 C67 -52(2)
C61B P6 C63 C67 60(2)
Pt2 P6 C63 C67 174.7(15)
C61A P6 C63 C68 -157(2)
C62 P6 C63 C68 84.2(17)
C61B P6 C63 C68 -164.6(18)
Pt2 P6 C63 C68 -49.5(19)
C61A P6 C63 C69 -34.0(19)
C62 P6 C63 C69 -153.2(16)
C61B P6 C63 C69 -42.0(19)
Pt2 P6 C63 C69 73.0(17)
C1 Pt1 P3 C32 55.9(8)
C10 Pt1 P3 C32 -121.3(9)
P2 Pt1 P3 C32 -120.2(8)
C1 Pt1 P3 C31 166.9(10)
C10 Pt1 P3 C31 -10.3(11)
P2 Pt1 P3 C31 -9.2(12)
C1 Pt1 P3 C33 -84.5(11)
C10 Pt1 P3 C33 98.3(11)
P2 Pt1 P3 C33 99.4(12)
C1 Pt1 P2 C21 172.4(9)
C10 Pt1 P2 C21 -10.4(9)
P3 Pt1 P2 C21 -11.5(10)
C1 Pt1 P2 C22 -72.7(7)
C10 Pt1 P2 C22 104.5(7)
P3 Pt1 P2 C22 103.4(8)
C1 Pt1 P2 C23 57.3(8)
C10 Pt1 P2 C23 -125.5(8)
P3 Pt1 P2 C23 -126.6(8)
C10 Pt1 C1 O1 66(27)
P2 Pt1 C1 O1 177(100)
P3 Pt1 C1 O1 -2(18)
C1 Pt1 C10 C19 117(17)
P2 Pt1 C10 C19 4.9(14)
P3 Pt1 C10 C19 -175.4(14)
C1 Pt1 C10 C11 -65(18)
P2 Pt1 C10 C11 -176.9(16)
P3 Pt1 C10 C11 2.9(16)
C19 C10 C11 C31 -172(3)
Pt1 C10 C11 C31 10(3)
C19 C10 C11 C12 0(3)
Pt1 C10 C11 C12 -177.9(17)
C31 C11 C12 C13 168(3)
C10 C11 C12 C13 -5(4)
C11 C12 C13 C14 -179(3)
C11 C12 C13 C18 5(4)
C12 C13 C14 C15 -179(3)
C18 C13 C14 C15 -2(3)
C13 C14 C15 C16 2(4)
C14 C15 C16 C17 2(5)
C15 C16 C17 C18 -5(4)
C16 C17 C18 C13 4(3)
C16 C17 C18 C19 -179.4(17)
C12 C13 C18 C17 176(2)
C14 C13 C18 C17 -1(3)
C12 C13 C18 C19 -1(3)
C14 C13 C18 C19 -177.7(17)
C11 C10 C19 C21 -173(2)
Pt1 C10 C19 C21 5(2)
C11 C10 C19 C18 3(3)
Pt1 C10 C19 C18 -179.2(12)
C17 C18 C19 C10 -179.7(17)
C13 C18 C19 C10 -3(3)
C17 C18 C19 C21 -4(3)
C13 C18 C19 C21 173.0(17)
C10 C11 C31 P3 -19(4)
C12 C11 C31 P3 169(2)
C32 P3 C31 C11 138(2)
C33 P3 C31 C11 -96(2)
Pt1 P3 C31 C11 18(2)
C10 C19 C21 P2 -15(2)
C18 C19 C21 P2 169.3(13)
C22 P2 C21 C19 -102.9(15)
C23 P2 C21 C19 137.7(16)
Pt1 P2 C21 C19 15.8(16)
C32 P3 C33 C38B -96(3)
C31 P3 C33 C38B 150(3)
Pt1 P3 C33 C38B 42(3)
C32 P3 C33 C38A -70(3)
C31 P3 C33 C38A 176(3)
Pt1 P3 C33 C38A 68(3)
C32 P3 C33 C39 163.6(18)
C31 P3 C33 C39 50(2)
Pt1 P3 C33 C39 -58(2)
C32 P3 C33 C37 41(2)
C31 P3 C33 C37 -74(2)
Pt1 P3 C33 C37 179.0(16)
C31 P3 C32 C36 48.3(19)
C33 P3 C32 C36 -66(2)
Pt1 P3 C32 C36 158.2(14)
C31 P3 C32 C34 -77.5(17)
C33 P3 C32 C34 168.6(16)
Pt1 P3 C32 C34 32.4(16)
C31 P3 C32 C35 160.6(16)
C33 P3 C32 C35 46.8(18)
Pt1 P3 C32 C35 -89.5(14)
C21 P2 C22 C26 55.6(16)
C23 P2 C22 C26 171.9(13)
Pt1 P2 C22 C26 -55.6(12)
C21 P2 C22 C24 -61.0(17)
C23 P2 C22 C24 55.3(15)
Pt1 P2 C22 C24 -172.3(12)
C21 P2 C22 C25 168.3(14)
C23 P2 C22 C25 -75.4(15)
Pt1 P2 C22 C25 57.0(13)
C21 P2 C23 C29 -76.9(18)
C22 P2 C23 C29 166.2(15)
Pt1 P2 C23 C29 35.3(18)
C21 P2 C23 C27 51.4(14)
C22 P2 C23 C27 -65.5(13)
Pt1 P2 C23 C27 163.7(8)
C21 P2 C23 C28 166.3(15)
C22 P2 C23 C28 49.4(18)
Pt1 P2 C23 C28 -81.4(15)
